data_2008852
loop_
_publ_author_name
'Silvia Russi'
'Leopoldo Suescun'
'Alvaro W. Mombr\'u'
'Helena Pardo'
'Ra\'ul A. Mariezcurrena'
'Margarita Brovetto'
'Gustavo Seoane'

_publ_section_title
;(1<i>S</i>,2<i>S</i>,5<i>S</i>,6<i>S</i>)-5,6-Dihydroxy-6-methylcyclohex-3-en-1,2-diyl
 diacetate
;
_journal_issue 8
_journal_name_full 'Acta Crystallographica Section C'
_journal_page_first 1347
_journal_page_last 1349
_journal_paper_doi 10.1107/S0108270199004953
_journal_volume 55
_journal_year 1999
_chemical_formula_sum 'C11 H16 O6'
_chemical_formula_weight 244.24
_chemical_name_systematic
;
(1S,2S,5S,6S)-6-methyl-5,6-dihydroxycyclohexe-3-en-1,2-diyl diacetate
;
_space_group_IT_number 4
_symmetry_cell_setting monoclinic
_symmetry_space_group_name_Hall 'P 2yb'
_symmetry_space_group_name_H-M 'P 1 21 1'
_audit_creation_method SHELXL97
_cell_angle_alpha 90.00
_cell_angle_beta 97.87(4)
_cell_angle_gamma 90.00
_cell_formula_units_Z 2
_cell_length_a 7.935(7)
_cell_length_b 8.656(3)
_cell_length_c 9.389(3)
_cell_measurement_reflns_used 20
_cell_measurement_temperature 293(2)
_cell_measurement_theta_max 38.71
_cell_measurement_theta_min 29.97
_cell_volume 638.8(6)
_computing_cell_refinement 'MSC/AFC Diffractometer Control Software'
_computing_data_collection
;MSC/AFC Diffractometer Control Software (Molecular Structure Corporation,
 1993)
;
_computing_data_reduction 'MSC/AFC Diffractometer Control Software'
_computing_molecular_graphics 'ZORTEP (Zsolnai & Pritzkow, 1995)'
_computing_publication_material 'PLATON98 (Spek, 1990)'
_computing_structure_refinement 'SHELXL97 (Sheldrick, 1997)'
_computing_structure_solution 'SHELXS97 (Sheldrick, 1990)'
_diffrn_ambient_temperature 293(2)
_diffrn_measured_fraction_theta_full 0.949
_diffrn_measured_fraction_theta_max 0.949
_diffrn_measurement_device_type 'Rigaku AFC-7S'
_diffrn_measurement_method \q/2\q
_diffrn_radiation_monochromator graphite
_diffrn_radiation_source 'fine-focus sealed tube'
_diffrn_radiation_type MoK\a
_diffrn_radiation_wavelength 0.71069
_diffrn_reflns_av_R_equivalents 0.045
_diffrn_reflns_av_sigmaI/netI 0.052
_diffrn_reflns_limit_h_max 9
_diffrn_reflns_limit_h_min 0
_diffrn_reflns_limit_k_max 11
_diffrn_reflns_limit_k_min 0
_diffrn_reflns_limit_l_max 12
_diffrn_reflns_limit_l_min -12
_diffrn_reflns_number 1592
_diffrn_reflns_theta_full 27.47
_diffrn_reflns_theta_max 27.47
_diffrn_reflns_theta_min 2.19
_diffrn_standards_decay_% 0
_diffrn_standards_interval_count 150
_diffrn_standards_number 3
_exptl_absorpt_coefficient_mu 0.104
_exptl_absorpt_correction_T_max 0.982
_exptl_absorpt_correction_T_min 0.963
_exptl_absorpt_correction_type psi-scan
_exptl_absorpt_process_details
;MSC/AFC Diffractometer Control Software (Molecular Structure Corporation,
 1993)
;
_exptl_crystal_colour Colourless
_exptl_crystal_density_diffrn 1.270
_exptl_crystal_density_method 'not measured'
_exptl_crystal_description Prismatic
_exptl_crystal_F_000 260
_exptl_crystal_size_max 0.37
_exptl_crystal_size_mid 0.22
_exptl_crystal_size_min 0.18
_refine_diff_density_max 0.260
_refine_diff_density_min -0.165
_refine_ls_extinction_coef 0.088(15)
_refine_ls_extinction_method 'SHELXL97 (Sheldrick, 1997)'
_refine_ls_goodness_of_fit_ref 1.041
_refine_ls_hydrogen_treatment mixed
_refine_ls_matrix_type full
_refine_ls_number_parameters 160
_refine_ls_number_reflns 1484
_refine_ls_number_restraints 1
_refine_ls_restrained_S_all 1.041
_refine_ls_R_factor_all 0.060
_refine_ls_R_factor_gt 0.047
_refine_ls_shift/su_max <0.001
_refine_ls_shift/su_mean 0.000
_refine_ls_structure_factor_coef Fsqd
_refine_ls_weighting_details 'w = 1/[\s^2^(Fo^2^)+(0.0782P)^2^+0.1062P] where P=(Fo^2^+2Fc^2^)/3'
_refine_ls_weighting_scheme calc
_refine_ls_wR_factor_ref 0.145
_reflns_number_gt 1178
_reflns_number_total 1484
_reflns_threshold_expression I>2\s(I)
_cod_data_source_file sx1084.cif
_cod_data_source_block margah
_cod_depositor_comments
;
The following automatic conversions were performed:
'_symmetry_cell_setting' value 'Monoclinic' changed to 'monoclinic'
according to '/home/saulius/struct/CIF-dictionaries/cif_core.dic'
dictionary named 'cif_core.dic' version 2.4.1 from 2010-06-29.

Automatic conversion script
Id: cif_fix_enum 1527 2010-12-29 10:47:43Z saulius 

The following automatic conversions were performed:

'_symmetry_cell_setting' value 'Monoclinic' changed to 'monoclinic'
according to /home/saulius/struct/CIF-dictionaries/cif_core.dic
dictionary named 'cif_core.dic' version 2.4.1 from 2010-06-29.

Automatic conversion script
Id: cif_fix_values 1715 2011-07-08 13:25:40Z adriana 

The following automatic conversions were performed:

'_refine_ls_weighting_scheme' value 'calc w =
1/[\s^2^(Fo^2^)+(0.0782P)^2^+0.1062P] where P=(Fo^2^+2Fc^2^)/3' was
changed to 'calc'. New tag '_refine_ls_weighting_details' was
created. The value of the new tag was set to 'w =
1/[\s^2^(Fo^2^)+(0.0782P)^2^+0.1062P] where P=(Fo^2^+2Fc^2^)/3'.

Automatic conversion script
Id: cif_fix_values 3143 2015-03-26 13:38:13Z robertas 
;
_cod_original_cell_volume 638.9(6)
_cod_original_sg_symbol_H-M 'P 21'
_cod_database_code 2008852
_cod_database_fobs_code 2008852

loop_
_symmetry_equiv_pos_as_xyz
'x, y, z'
'-x, y+1/2, -z'

loop_
_atom_site_label
_atom_site_fract_x
_atom_site_fract_y
_atom_site_fract_z
_atom_site_U_iso_or_equiv
_atom_site_adp_type
_atom_site_calc_flag
_atom_site_refinement_flags
_atom_site_occupancy
_atom_site_disorder_assembly
_atom_site_disorder_group
_atom_site_type_symbol
C1 0.0675(5) 0.2554(5) 0.3367(4) 0.0642(10) Uani d . 1 . . C
H1 -0.0411 0.2968 0.3336 0.077 Uiso calc R 1 . . H
C2 0.0945(5) 0.1106(5) 0.3795(4) 0.0664(10) Uani d . 1 . . C
H2 0.0052 0.0582 0.4127 0.080 Uiso calc R 1 . . H
C3 0.2588(4) 0.0252(4) 0.3781(3) 0.0531(7) Uani d . 1 . . C
H3 0.2450 -0.0504 0.2997 0.064 Uiso calc R 1 . . H
O1 0.2948(4) -0.0547(3) 0.5123(3) 0.0673(7) Uani d . 1 . . O
H1A 0.3447 -0.1356 0.5003 0.101 Uiso calc R 1 . . H
C4 0.4084(4) 0.1331(4) 0.3593(3) 0.0460(7) Uani d . 1 . . C
O2 0.4555(3) 0.2183(3) 0.4899(2) 0.0560(6) Uani d . 1 . . O
H2A 0.4730 0.1581 0.5577 0.084 Uiso calc R 1 . . H
C7 0.5608(4) 0.0467(5) 0.3187(4) 0.0583(8) Uani d . 1 . . C
H7A 0.6524 0.1180 0.3132 0.070 Uiso calc R 1 . . H
H7B 0.5305 -0.0022 0.2271 0.070 Uiso calc R 1 . . H
H7C 0.5960 -0.0303 0.3902 0.070 Uiso calc R 1 . . H
C5 0.3522(4) 0.2594(4) 0.2493(3) 0.0472(7) Uani d . 1 . . C
H5 0.4482 0.3275 0.2383 0.057 Uiso calc R 1 . . H
O3 0.2948(3) 0.1819(3) 0.1146(2) 0.0535(6) Uani d . 1 . . O
C8 0.3502(5) 0.2388(5) -0.0049(4) 0.0649(9) Uani d . 1 . . C
O4 0.4386(4) 0.3491(5) -0.0031(3) 0.0986(13) Uani d . 1 . . O
C9 0.2861(6) 0.1437(7) -0.1337(4) 0.0813(13) Uani d . 1 . . C
H9A 0.2260 0.2087 -0.2063 0.122 Uiso calc R 1 . . H
H9B 0.2108 0.0653 -0.1070 0.122 Uiso calc R 1 . . H
H9C 0.3804 0.0959 -0.1705 0.122 Uiso calc R 1 . . H
C6 0.2051(4) 0.3535(4) 0.2934(3) 0.0535(8) Uani d . 1 . . C
H6 0.2491 0.4198 0.3746 0.064 Uiso calc R 1 . . H
O5 0.1361(3) 0.4510(3) 0.1731(2) 0.0600(6) Uani d . 1 . . O
C10 0.2152(5) 0.5889(5) 0.1627(4) 0.0632(9) Uani d . 1 . . C
O6 0.3250(4) 0.6345(4) 0.2526(3) 0.0843(9) Uani d . 1 . . O
C11 0.1522(6) 0.6707(7) 0.0272(5) 0.0898(14) Uani d . 1 . . C
H11A 0.1133 0.7718 0.0490 0.135 Uiso calc R 1 . . H
H11B 0.0600 0.6135 -0.0247 0.135 Uiso calc R 1 . . H
H11C 0.2427 0.6798 -0.0305 0.135 Uiso calc R 1 . . H

loop_
_atom_site_aniso_label
_atom_site_aniso_U_11
_atom_site_aniso_U_22
_atom_site_aniso_U_33
_atom_site_aniso_U_12
_atom_site_aniso_U_13
_atom_site_aniso_U_23
C1 0.0574(19) 0.078(3) 0.0598(19) 0.0110(18) 0.0160(15) 0.0049(18)
C2 0.0562(18) 0.076(2) 0.070(2) -0.0040(17) 0.0213(16) 0.0150(19)
C3 0.0616(18) 0.0482(17) 0.0512(15) -0.0028(14) 0.0133(13) 0.0055(14)
O1 0.0829(17) 0.0600(15) 0.0640(14) 0.0039(14) 0.0281(12) 0.0192(13)
C4 0.0569(16) 0.0446(15) 0.0371(13) 0.0013(13) 0.0082(11) -0.0005(11)
O2 0.0767(16) 0.0484(12) 0.0416(10) 0.0010(11) 0.0035(10) -0.0030(10)
C7 0.0632(19) 0.0594(19) 0.0553(17) 0.0069(16) 0.0183(15) 0.0039(15)
C5 0.0518(16) 0.0482(16) 0.0418(14) -0.0043(12) 0.0066(11) 0.0004(12)
O3 0.0633(12) 0.0584(13) 0.0397(10) -0.0039(11) 0.0110(8) 0.0003(9)
C8 0.075(2) 0.077(2) 0.0453(16) -0.001(2) 0.0187(14) 0.0089(17)
O4 0.139(3) 0.103(3) 0.0598(15) -0.044(2) 0.0332(19) 0.0134(18)
C9 0.092(3) 0.111(4) 0.0423(16) -0.001(3) 0.0135(17) -0.009(2)
C6 0.0636(19) 0.0515(17) 0.0446(15) 0.0075(15) 0.0046(13) 0.0049(13)
O5 0.0625(13) 0.0587(14) 0.0560(12) 0.0065(12) -0.0018(10) 0.0101(12)
C10 0.068(2) 0.059(2) 0.0617(19) 0.0098(18) 0.0056(16) 0.0087(17)
O6 0.107(2) 0.0659(17) 0.0736(18) -0.0100(17) -0.0102(16) 0.0071(14)
C11 0.087(3) 0.091(3) 0.088(3) 0.002(3) 0.000(2) 0.040(3)

loop_
_atom_type_symbol
_atom_type_description
_atom_type_scat_dispersion_real
_atom_type_scat_dispersion_imag
_atom_type_scat_source
C C 0.0033 0.0016 'International Tables Vol C Tables 4.2.6.8 and 6.1.1.4'
H H 0.0000 0.0000 'International Tables Vol C Tables 4.2.6.8 and 6.1.1.4'
O O 0.0106 0.0060 'International Tables Vol C Tables 4.2.6.8 and 6.1.1.4'

loop_
_geom_angle_atom_site_label_1
_geom_angle_atom_site_label_2
_geom_angle_atom_site_label_3
_geom_angle
_geom_angle_publ_flag
C2 C1 C6 122.0(3) y
C2 C1 H1 119.0 ?
C6 C1 H1 119.0 ?
C1 C2 C3 124.6(3) y
C1 C2 H2 117.7 ?
C3 C2 H2 117.7 ?
O1 C3 C2 107.4(3) y
O1 C3 C4 109.3(3) y
C2 C3 C4 112.7(3) y
O1 C3 H3 109.1 ?
C2 C3 H3 109.1 ?
C4 C3 H3 109.1 ?
C3 O1 H1A 109.5 ?
O2 C4 C7 110.2(2) y
O2 C4 C5 103.2(2) y
C7 C4 C5 110.6(2) y
O2 C4 C3 109.2(2) y
C7 C4 C3 112.6(3) y
C5 C4 C3 110.7(2) y
C4 O2 H2A 109.5 ?
C4 C7 H7A 109.5 ?
C4 C7 H7B 109.5 ?
H7A C7 H7B 109.5 ?
C4 C7 H7C 109.5 ?
H7A C7 H7C 109.5 ?
H7B C7 H7C 109.5 ?
O3 C5 C6 108.8(3) y
O3 C5 C4 106.7(2) y
C6 C5 C4 111.2(2) y
O3 C5 H5 110.0 ?
C6 C5 H5 110.0 ?
C4 C5 H5 110.0 ?
C8 O3 C5 117.2(3) y
O4 C8 O3 122.8(4) y
O4 C8 C9 126.2(4) y
O3 C8 C9 111.0(4) y
C8 C9 H9A 109.5 ?
C8 C9 H9B 109.5 ?
H9A C9 H9B 109.5 ?
C8 C9 H9C 109.5 ?
H9A C9 H9C 109.5 ?
H9B C9 H9C 109.5 ?
O5 C6 C1 109.4(3) y
O5 C6 C5 108.7(2) y
C1 C6 C5 112.8(3) y
O5 C6 H6 108.6 ?
C1 C6 H6 108.6 ?
C5 C6 H6 108.6 ?
C10 O5 C6 115.9(3) y
O6 C10 O5 122.7(3) y
O6 C10 C11 125.2(4) y
O5 C10 C11 112.1(3) y
C10 C11 H11A 109.5 ?
C10 C11 H11B 109.5 ?
H11A C11 H11B 109.5 ?
C10 C11 H11C 109.5 ?
H11A C11 H11C 109.5 ?
H11B C11 H11C 109.5 ?

loop_
_geom_bond_atom_site_label_1
_geom_bond_atom_site_label_2
_geom_bond_site_symmetry_2
_geom_bond_distance
_geom_bond_publ_flag
C1 C2 . 1.324(6) y
C1 C6 . 1.484(5) y
C1 H1 . 0.9300 ?
C2 C3 . 1.501(5) y
C2 H2 . 0.9300 ?
C3 O1 . 1.431(4) y
C3 C4 . 1.540(4) y
C3 H3 . 0.9800 ?
O1 H1A . 0.8200 ?
C4 O2 . 1.435(3) y
C4 C7 . 1.514(4) y
C4 C5 . 1.528(4) y
O2 H2A . 0.8200 ?
C7 H7A . 0.9600 ?
C7 H7B . 0.9600 ?
C7 H7C . 0.9600 ?
C5 O3 . 1.449(4) y
C5 C6 . 1.526(5) y
C5 H5 . 0.9800 ?
O3 C8 . 1.352(4) y
C8 O4 . 1.184(5) y
C8 C9 . 1.493(6) y
C9 H9A . 0.9600 ?
C9 H9B . 0.9600 ?
C9 H9C . 0.9600 ?
C6 O5 . 1.456(4) y
C6 H6 . 0.9800 ?
O5 C10 . 1.358(5) y
C10 O6 . 1.194(5) y
C10 C11 . 1.482(5) y
C11 H11A . 0.9600 ?
C11 H11B . 0.9600 ?
C11 H11C . 0.9600 ?

loop_
_geom_hbond_atom_site_label_D
_geom_hbond_atom_site_label_H
_geom_hbond_atom_site_label_A
_geom_hbond_site_symmetry_A
_geom_hbond_distance_DH
_geom_hbond_distance_HA
_geom_hbond_distance_DA
_geom_hbond_angle_DHA
_geom_hbond_publ_flag
O1 H1A O2 2_646 0.820(3) 2.020(3) 2.793(4) 156.80(19) y
O2 H2A O1 . 0.820(2) 2.326(3) 2.707(4) 109.10(18) y
O2 H2A O6 2_646 0.820(2) 2.236(4) 2.873(4) 134.68(19) y

loop_
_geom_torsion_atom_site_label_1
_geom_torsion_atom_site_label_2
_geom_torsion_atom_site_label_3
_geom_torsion_atom_site_label_4
_geom_torsion
C6 C1 C2 C3 -5.2(6)
C1 C2 C3 O1 135.3(4)
C1 C2 C3 C4 14.9(5)
O1 C3 C4 O2 -46.9(3)
C2 C3 C4 O2 72.5(3)
O1 C3 C4 C7 75.8(3)
C2 C3 C4 C7 -164.8(3)
O1 C3 C4 C5 -159.8(3)
C2 C3 C4 C5 -40.4(4)
O2 C4 C5 O3 -177.5(2)
C7 C4 C5 O3 64.7(3)
C3 C4 C5 O3 -60.8(3)
O2 C4 C5 C6 -58.9(3)
C7 C4 C5 C6 -176.8(3)
C3 C4 C5 C6 57.7(3)
C6 C5 O3 C8 105.9(3)
C4 C5 O3 C8 -134.0(3)
C5 O3 C8 O4 -1.8(6)
C5 O3 C8 C9 177.8(3)
C2 C1 C6 O5 142.7(4)
C2 C1 C6 C5 21.7(5)
O3 C5 C6 O5 -52.0(3)
C4 C5 C6 O5 -169.2(2)
O3 C5 C6 C1 69.5(3)
C4 C5 C6 C1 -47.8(4)
C1 C6 O5 C10 151.1(3)
C5 C6 O5 C10 -85.4(4)
C6 O5 C10 O6 -6.3(5)
C6 O5 C10 C11 172.2(3)

loop_
_cod_related_entry_id
_cod_related_entry_database
_cod_related_entry_code
1 ChemSpider 21182896
